data_4511030
loop_
_publ_author_name
'Gussenhoven, Emily M.'
'Jevric, Martyn'
'Olmstead, Marilyn M.'
'Fettinger, James C.'
'Mascal, Mark'
'Balch, Alan L.'

_publ_section_title
;
 Crystal Packing in Planar Platinum(II) and Palladium(II) Complexes.
 Hydrogen-Bond-Mediated Supramolecular Assembly of Ten Wedge-Shaped
 Molecules into a Cyclic Array
;
_journal_issue 4
_journal_name_full 'Crystal Growth &amp; Design'
_journal_page_first 1786
_journal_paper_doi 10.1021/cg800906x
_journal_volume 9
_journal_year 2009
_chemical_formula_moiety 'C10 H18 Cl2 N2 Pt'
_chemical_formula_sum 'C10 H18 Cl2 N2 Pt'
_chemical_formula_weight 432.25
_chemical_name_common PtCl2(ATQACH2NH2)
_chemical_name_systematic
; 
 ? 
;
_space_group_IT_number 33
_symmetry_cell_setting orthorhombic
_symmetry_space_group_name_Hall 'P 2c -2n'
_symmetry_space_group_name_H-M 'P n a 21'
_atom_sites_solution_hydrogens geom
_atom_sites_solution_primary direct
_atom_sites_solution_secondary difmap
_audit_creation_method SHELXL-97
_cell_angle_alpha 90.00
_cell_angle_beta 90.00
_cell_angle_gamma 90.00
_cell_formula_units_Z 4
_cell_length_a 19.524(3)
_cell_length_b 7.5482(12)
_cell_length_c 7.9651(13)
_cell_measurement_reflns_used 865
_cell_measurement_temperature 90(2)
_cell_measurement_theta_max 31.054
_cell_measurement_theta_min 2.557
_cell_volume 1173.8(3)
_computing_cell_refinement 'SAINT 6.45A (Bruker, 2003)'
_computing_data_collection 'SMART 5.054 (Bruker, 2003)'
_computing_data_reduction 'SAINT 6.45A (Bruker, 2003)'
_computing_molecular_graphics 'SHELXTL 5.1 (Sheldrick, 2008)'
_computing_publication_material 'SHELXL-97 (Sheldrick, 2008)'
_computing_structure_refinement 'SHELXL-97 (Sheldrick, 2008)'
_computing_structure_solution 'SHELXS-97 (Sheldrick, 2008)'
_diffrn_ambient_temperature 90(2)
_diffrn_detector_area_resol_mean 8.3
_diffrn_measured_fraction_theta_full 0.993
_diffrn_measured_fraction_theta_max 0.993
_diffrn_measurement_device_type 'Bruker SMART 1000'
_diffrn_measurement_method \w
_diffrn_radiation_monochromator graphite
_diffrn_radiation_source 'fine-focus sealed tube'
_diffrn_radiation_type MoK\a
_diffrn_radiation_wavelength 0.71073
_diffrn_reflns_av_R_equivalents 0.0360
_diffrn_reflns_av_sigmaI/netI 0.0514
_diffrn_reflns_limit_h_max 25
_diffrn_reflns_limit_h_min -25
_diffrn_reflns_limit_k_max 9
_diffrn_reflns_limit_k_min -7
_diffrn_reflns_limit_l_max 9
_diffrn_reflns_limit_l_min -10
_diffrn_reflns_number 5123
_diffrn_reflns_theta_full 27.50
_diffrn_reflns_theta_max 27.50
_diffrn_reflns_theta_min 3.30
_diffrn_standards_number 0
_exptl_absorpt_coefficient_mu 12.377
_exptl_absorpt_correction_T_max 0.257
_exptl_absorpt_correction_T_min 0.083
_exptl_absorpt_correction_type multi-scan
_exptl_absorpt_process_details 'SADABS 2008/1 (Sheldrick, 2007)'
_exptl_crystal_colour yellow
_exptl_crystal_density_diffrn 2.446
_exptl_crystal_density_method 'not measured'
_exptl_crystal_description plate
_exptl_crystal_F_000 816
_exptl_crystal_size_max 0.40
_exptl_crystal_size_mid 0.32
_exptl_crystal_size_min 0.15
_refine_diff_density_max 1.987
_refine_diff_density_min -1.714
_refine_diff_density_rms 0.200
_refine_ls_abs_structure_details 'Flack H D (1983), Acta Cryst. A39, 876-881'
_refine_ls_abs_structure_Flack 0.318(16)
_refine_ls_extinction_method none
_refine_ls_goodness_of_fit_ref 1.069
_refine_ls_hydrogen_treatment constr
_refine_ls_matrix_type full
_refine_ls_number_parameters 137
_refine_ls_number_reflns 2435
_refine_ls_number_restraints 7
_refine_ls_restrained_S_all 1.068
_refine_ls_R_factor_all 0.0355
_refine_ls_R_factor_gt 0.0275
_refine_ls_shift/su_max 0.001
_refine_ls_shift/su_mean 0.000
_refine_ls_structure_factor_coef Fsqd
_refine_ls_weighting_details 'calc w=1/[\s^2^(Fo^2^)+(0.0279P)^2^+0.6129P] where P=(Fo^2^+2Fc^2^)/3'
_refine_ls_weighting_scheme calc
_refine_ls_wR_factor_gt 0.0655
_refine_ls_wR_factor_ref 0.0687
_reflns_number_gt 2112
_reflns_number_total 2435
_reflns_threshold_expression I>2\s(I)
_cod_data_source_file cg800906x_si_003.cif
_cod_data_source_block emg45
_cod_depositor_comments
;
The following automatic conversions were performed:

'_symmetry_cell_setting' value 'Orthorhombic' changed to
'orthorhombic' according to
/usr/data/users/saulius/automatic-downloads/retrospective/ACS/lib/dictionaries/cif_core.dic
dictionary named 'cif_core.dic' version 2.4.2 from 2011-04-26.

Automatic conversion script
Id: cif_fix_values 2281 2013-09-26 08:29:07Z andrius 
;
_cod_database_code 4511030

loop_
_symmetry_equiv_pos_as_xyz
'x, y, z'
'-x, -y, z+1/2'
'x+1/2, -y+1/2, z'
'-x+1/2, y+1/2, z+1/2'

loop_
_atom_site_label
_atom_site_type_symbol
_atom_site_fract_x
_atom_site_fract_y
_atom_site_fract_z
_atom_site_U_iso_or_equiv
_atom_site_adp_type
_atom_site_occupancy
_atom_site_symmetry_multiplicity
_atom_site_calc_flag
_atom_site_refinement_flags
Pt1 Pt 0.256300(10) 0.73783(3) 0.29961(13) 0.00829(9) Uani 1 1 d .
Cl1 Cl 0.37356(9) 0.7790(2) 0.2810(4) 0.0135(5) Uani 1 1 d .
Cl2 Cl 0.26942(10) 0.4354(3) 0.3394(3) 0.0153(5) Uani 1 1 d .
N1 N 0.1505(3) 0.7269(7) 0.3077(19) 0.0118(13) Uani 1 1 d U
N2 N 0.2396(3) 1.0030(8) 0.2780(11) 0.0109(16) Uani 1 1 d .
H2A H 0.2769 1.0659 0.3160 0.013 Uiso 1 1 calc R
H2B H 0.2315 1.0333 0.1679 0.013 Uiso 1 1 calc R
C1 C 0.1208(4) 0.9201(10) 0.3302(10) 0.0119(17) Uani 1 1 d .
C2 C 0.0904(5) 0.9645(12) 0.1571(10) 0.0145(19) Uani 1 1 d .
H2C H 0.0516 1.0481 0.1682 0.017 Uiso 1 1 calc R
H2D H 0.1255 1.0182 0.0832 0.017 Uiso 1 1 calc R
C3 C 0.0666(4) 0.7900(13) 0.0879(11) 0.0127(17) Uani 1 1 d .
H3A H 0.0638 0.7945 -0.0361 0.015 Uiso 1 1 calc R
H3B H 0.0210 0.7587 0.1333 0.015 Uiso 1 1 calc R
C4 C 0.1205(7) 0.6557(14) 0.1442(12) 0.013(2) Uani 1 1 d .
H4A H 0.1574 0.6471 0.0575 0.015 Uiso 1 1 calc R
C5 C 0.0944(5) 0.4742(11) 0.1853(10) 0.0134(18) Uani 1 1 d .
H5A H 0.0581 0.4378 0.1058 0.016 Uiso 1 1 calc R
H5B H 0.1319 0.3859 0.1817 0.016 Uiso 1 1 calc R
C6 C 0.0668(4) 0.4925(11) 0.3580(10) 0.0119(18) Uani 1 1 d .
H6A H 0.0630 0.3755 0.4135 0.014 Uiso 1 1 calc R
H6B H 0.0212 0.5496 0.3567 0.014 Uiso 1 1 calc R
C7 C 0.1211(6) 0.6132(15) 0.4504(11) 0.011(2) Uani 1 1 d .
H7A H 0.1576 0.5401 0.5047 0.013 Uiso 1 1 calc R
C8 C 0.0899(4) 0.7452(11) 0.5749(11) 0.0148(18) Uani 1 1 d .
H8A H 0.0507 0.6917 0.6350 0.018 Uiso 1 1 calc R
H8B H 0.1245 0.7837 0.6582 0.018 Uiso 1 1 calc R
C9 C 0.0667(5) 0.9005(12) 0.4670(11) 0.0122(18) Uani 1 1 d .
H9A H 0.0636 1.0100 0.5350 0.015 Uiso 1 1 calc R
H9B H 0.0212 0.8762 0.4170 0.015 Uiso 1 1 calc R
C10 C 0.1773(4) 1.0408(11) 0.3853(10) 0.0148(18) Uani 1 1 d .
H10A H 0.1882 1.0199 0.5051 0.018 Uiso 1 1 calc R
H10B H 0.1632 1.1659 0.3719 0.018 Uiso 1 1 calc R

loop_
_atom_site_aniso_label
_atom_site_aniso_U_11
_atom_site_aniso_U_22
_atom_site_aniso_U_33
_atom_site_aniso_U_23
_atom_site_aniso_U_13
_atom_site_aniso_U_12
Pt1 0.00790(12) 0.00956(14) 0.00740(13) 0.0008(3) 0.0006(4) -0.00005(9)
Cl1 0.0093(7) 0.0179(8) 0.0134(14) 0.0000(11) 0.0015(9) -0.0013(6)
Cl2 0.0145(8) 0.0118(9) 0.0195(13) 0.0018(7) 0.0016(7) 0.0010(7)
N1 0.008(2) 0.014(2) 0.013(3) -0.003(3) 0.006(4) -0.0031(19)
N2 0.011(3) 0.008(3) 0.014(4) -0.008(3) -0.003(3) -0.002(2)
C1 0.016(3) 0.009(3) 0.011(5) 0.003(3) -0.001(3) 0.001(3)
C2 0.014(5) 0.013(5) 0.016(5) 0.001(4) -0.004(3) -0.002(4)
C3 0.009(4) 0.020(5) 0.009(4) -0.004(4) -0.004(3) -0.003(4)
C4 0.019(6) 0.008(5) 0.011(4) -0.002(4) 0.000(4) 0.006(4)
C5 0.015(5) 0.020(5) 0.006(4) 0.002(3) -0.001(3) 0.000(4)
C6 0.010(4) 0.017(5) 0.009(4) 0.002(3) 0.003(3) -0.005(3)
C7 0.010(5) 0.018(6) 0.005(4) 0.008(4) 0.005(3) 0.008(4)
C8 0.012(4) 0.022(5) 0.011(4) -0.005(3) 0.003(3) 0.000(4)
C9 0.016(5) 0.009(5) 0.012(4) -0.001(4) 0.003(3) 0.000(4)
C10 0.011(4) 0.017(4) 0.016(4) 0.002(3) 0.008(3) 0.001(3)

loop_
_atom_type_symbol
_atom_type_description
_atom_type_scat_dispersion_real
_atom_type_scat_dispersion_imag
_atom_type_scat_source
C C 0.0033 0.0016 'International Tables Vol C Tables 4.2.6.8 and 6.1.1.4'
H H 0.0000 0.0000 'International Tables Vol C Tables 4.2.6.8 and 6.1.1.4'
N N 0.0061 0.0033 'International Tables Vol C Tables 4.2.6.8 and 6.1.1.4'
Cl Cl 0.1484 0.1585 'International Tables Vol C Tables 4.2.6.8 and 6.1.1.4'
Pt Pt -1.7033 8.3905 'International Tables Vol C Tables 4.2.6.8 and 6.1.1.4'

loop_
_geom_angle_atom_site_label_1
_geom_angle_atom_site_label_2
_geom_angle_atom_site_label_3
_geom_angle
N2 Pt1 N1 83.2(2)
N2 Pt1 Cl1 91.20(17)
N1 Pt1 Cl1 174.3(2)
N2 Pt1 Cl2 175.9(2)
N1 Pt1 Cl2 93.83(16)
Cl1 Pt1 Cl2 91.81(6)
C4 N1 C7 106.9(5)
C4 N1 C1 106.3(8)
C7 N1 C1 107.2(8)
C4 N1 Pt1 111.8(8)
C7 N1 Pt1 114.8(7)
C1 N1 Pt1 109.4(4)
C10 N2 Pt1 105.4(5)
C10 N2 H2A 110.7
Pt1 N2 H2A 110.7
C10 N2 H2B 110.7
Pt1 N2 H2B 110.7
H2A N2 H2B 108.8
C10 C1 C9 111.1(6)
C10 C1 C2 114.5(7)
C9 C1 C2 113.2(7)
C10 C1 N1 108.9(6)
C9 C1 N1 104.2(7)
C2 C1 N1 104.0(8)
C3 C2 C1 104.9(7)
C3 C2 H2C 110.8
C1 C2 H2C 110.8
C3 C2 H2D 110.8
C1 C2 H2D 110.8
H2C C2 H2D 108.8
C2 C3 C4 105.2(7)
C2 C3 H3A 110.7
C4 C3 H3A 110.7
C2 C3 H3B 110.7
C4 C3 H3B 110.7
H3A C3 H3B 108.8
C5 C4 N1 105.4(7)
C5 C4 C3 115.9(10)
N1 C4 C3 106.3(7)
C5 C4 H4A 109.6
N1 C4 H4A 109.6
C3 C4 H4A 109.6
C6 C5 C4 103.9(8)
C6 C5 H5A 111.0
C4 C5 H5A 111.0
C6 C5 H5B 111.0
C4 C5 H5B 111.0
H5A C5 H5B 109.0
C5 C6 C7 104.0(7)
C5 C6 H6A 111.0
C7 C6 H6A 111.0
C5 C6 H6B 111.0
C7 C6 H6B 111.0
H6A C6 H6B 109.0
C8 C7 N1 105.3(8)
C8 C7 C6 114.3(8)
N1 C7 C6 103.2(7)
C8 C7 H7A 111.2
N1 C7 H7A 111.2
C6 C7 H7A 111.2
C9 C8 C7 104.7(7)
C9 C8 H8A 110.8
C7 C8 H8A 110.8
C9 C8 H8B 110.8
C7 C8 H8B 110.8
H8A C8 H8B 108.9
C8 C9 C1 105.7(7)
C8 C9 H9A 110.6
C1 C9 H9A 110.6
C8 C9 H9B 110.6
C1 C9 H9B 110.6
H9A C9 H9B 108.7
C1 C10 N2 108.2(6)
C1 C10 H10A 110.1
N2 C10 H10A 110.1
C1 C10 H10B 110.1
N2 C10 H10B 110.1
H10A C10 H10B 108.4

loop_
_geom_bond_atom_site_label_1
_geom_bond_atom_site_label_2
_geom_bond_distance
Pt1 N2 2.036(6)
Pt1 N1 2.069(5)
Pt1 Cl1 2.3152(17)
Pt1 Cl2 2.319(2)
N1 C4 1.525(16)
N1 C7 1.536(14)
N1 C1 1.580(9)
N2 C10 1.513(9)
N2 H2A 0.9200
N2 H2B 0.9200
C1 C10 1.497(10)
C1 C9 1.525(11)
C1 C2 1.538(11)
C2 C3 1.502(11)
C2 H2C 0.9900
C2 H2D 0.9900
C3 C4 1.528(14)
C3 H3A 0.9900
C3 H3B 0.9900
C4 C5 1.498(14)
C4 H4A 1.0000
C5 C6 1.485(10)
C5 H5A 0.9900
C5 H5B 0.9900
C6 C7 1.579(13)
C6 H6A 0.9900
C6 H6B 0.9900
C7 C8 1.531(13)
C7 H7A 1.0000
C8 C9 1.523(12)
C8 H8A 0.9900
C8 H8B 0.9900
C9 H9A 0.9900
C9 H9B 0.9900
C10 H10A 0.9900
C10 H10B 0.9900

loop_
_geom_hbond_atom_site_label_D
_geom_hbond_atom_site_label_H
_geom_hbond_atom_site_label_A
_geom_hbond_distance_DH
_geom_hbond_distance_HA
_geom_hbond_distance_DA
_geom_hbond_angle_DHA
_geom_hbond_site_symmetry_A
N2 H2A Cl2 0.92 2.80 3.351(6) 120 1_565
N2 H2B Cl2 0.92 2.72 3.535(9) 148 4_554
